data_2240957
loop_
_publ_author_name
'Lee, Do Nam'
'Kim, Youngmee'

_publ_section_title
;
 Structure of
 poly[diaqua[\m-1,2-bis(pyridin-4-yl)ethane-\k^2^<i>N</i>:<i>N</i>']bis(\m~3~-cyclobutane-1,1-dicarboxylato-\k^3^<i>O</i>,<i>O</i>':<i>O</i>'':<i>O</i>''')dimanganese(II)]
;
_journal_coeditor_code IM2468
_journal_issue 8
_journal_name_full 'Acta Crystallographica Section E'
_journal_page_first m150
_journal_page_last m151
_journal_paper_doi 10.1107/S2056989015013791
_journal_volume 71
_journal_year 2015
_chemical_formula_iupac '[Mn (C6 H6 O4) (C12 H12 N2) (H2 O)]'
_chemical_formula_moiety 'C12 H14 Mn N O5'
_chemical_formula_sum 'C12 H14 Mn N O5'
_chemical_formula_weight 307.18
_chemical_name_systematic
Poly[diaqua[\m-1,2-bis(pyridin-4-yl)ethane-\k^2^<i>N</i>:<i>N</i>']bis(\m~3~-cyclobutane-1,1-dicarboxylato-\k^3^<i>O</i>,<i>O</i>':<i>O</i>'':<i>O</i>''')dimanganese(II)]
_space_group_crystal_system monoclinic
_space_group_IT_number 14
_space_group_name_Hall '-P 2yn'
_space_group_name_H-M_alt 'P 1 21/n 1'
_symmetry_space_group_name_Hall '-P 2yn'
_symmetry_space_group_name_H-M 'P 1 21/n 1'
_atom_sites_solution_hydrogens mixed
_cell_angle_alpha 90
_cell_angle_beta 91.27(3)
_cell_angle_gamma 90
_cell_formula_units_Z 4
_cell_length_a 7.4300(15)
_cell_length_b 24.095(5)
_cell_length_c 7.5930(15)
_cell_measurement_temperature 293.(2)
_cell_volume 1359.0(5)
_computing_cell_refinement
;
SAINT (Bruker, 1997)
;
_computing_data_collection
;
SMART (Bruker, 1997)
;
_computing_data_reduction
;
SAINT (Bruker, 1997)
;
_computing_molecular_graphics
;
SHELXTL (Sheldrick, 2008)
;
_computing_publication_material
;
SHELXTL (Sheldrick, 2008)
;
_computing_structure_refinement
;
SHELXL2013 (Sheldrick, 2015)
;
_computing_structure_solution
;
SHELXS97 (Sheldrick, 2008)
;
_diffrn_ambient_temperature 293.(2)
_diffrn_measured_fraction_theta_full 0.997
_diffrn_measured_fraction_theta_max 0.997
_diffrn_measurement_device_type 'Bruker APEX CCD'
_diffrn_measurement_method '\f and \w scans'
_diffrn_radiation_type MoK\a
_diffrn_radiation_wavelength 0.71073
_diffrn_reflns_av_R_equivalents 0.0338
_diffrn_reflns_limit_h_max 9
_diffrn_reflns_limit_h_min -8
_diffrn_reflns_limit_k_max 29
_diffrn_reflns_limit_k_min -21
_diffrn_reflns_limit_l_max 9
_diffrn_reflns_limit_l_min -9
_diffrn_reflns_number 7527
_diffrn_reflns_theta_full 26.00
_diffrn_reflns_theta_max 26.00
_diffrn_reflns_theta_min 1.69
_exptl_absorpt_coefficient_mu 0.986
_exptl_absorpt_correction_T_max 0.95
_exptl_absorpt_correction_T_min 0.88
_exptl_absorpt_correction_type multi-scan
_exptl_absorpt_process_details
;
(SADABS; Bruker, 1997)
;
_exptl_crystal_colour colorless
_exptl_crystal_density_diffrn 1.501
_exptl_crystal_density_method 'not measured'
_exptl_crystal_description block
_exptl_crystal_F_000 632
_exptl_crystal_size_max 0.130
_exptl_crystal_size_mid 0.080
_exptl_crystal_size_min 0.050
_refine_diff_density_max 0.390
_refine_diff_density_min -0.293
_refine_ls_extinction_method none
_refine_ls_goodness_of_fit_ref 1.063
_refine_ls_hydrogen_treatment mixed
_refine_ls_matrix_type full
_refine_ls_number_parameters 178
_refine_ls_number_reflns 2662
_refine_ls_number_restraints 2
_refine_ls_restrained_S_all 1.063
_refine_ls_R_factor_all 0.0474
_refine_ls_R_factor_gt 0.0366
_refine_ls_shift/su_max 0.001
_refine_ls_shift/su_mean 0.000
_refine_ls_structure_factor_coef Fsqd
_refine_ls_weighting_details 'w=1/[\s^2^(Fo^2^)+(0.0463P)^2^+0.1811P] where P=(Fo^2^+2Fc^2^)/3'
_refine_ls_weighting_scheme calc
_refine_ls_wR_factor_gt 0.0936
_refine_ls_wR_factor_ref 0.0974
_reflns_number_gt 2125
_reflns_number_total 2662
_reflns_threshold_expression 'I > 2\s(I)'
_cod_data_source_file im2468sup1.cf
_cod_data_source_block I
_cod_database_code 2240957

loop_
_space_group_symop_operation_xyz
'x, y, z'
'-x+1/2, y+1/2, -z+1/2'
'-x, -y, -z'
'x-1/2, -y-1/2, z-1/2'

loop_
_atom_site_type_symbol
_atom_site_label
_atom_site_fract_x
_atom_site_fract_y
_atom_site_fract_z
_atom_site_U_iso_or_equiv
_atom_site_adp_type
_atom_site_calc_flag
_atom_site_occupancy
Mn Mn1 0.56903(5) 0.22314(2) 0.89895(4) 0.02572(14) Uani d 1
O O1 0.7988(3) 0.28188(7) 0.9016(2) 0.0376(4) Uani d 1
H H1A 0.862(3) 0.2740(10) 0.990(2) 0.045 Uiso d 1
H H1B 0.845(4) 0.2733(10) 0.8068(19) 0.045 Uiso d 1
O O11 0.4039(2) 0.26636(7) 1.0848(2) 0.0349(4) Uani d 1
O O12 0.1878(2) 0.32060(7) 1.1812(2) 0.0391(4) Uani d 1
O O13 0.4141(2) 0.27030(7) 0.7117(2) 0.0365(4) Uani d 1
O O14 0.1867(2) 0.32247(7) 0.6172(2) 0.0384(4) Uani d 1
N N21 0.3644(3) 0.15190(8) 0.8880(3) 0.0340(5) Uani d 1
C C11 0.2977(3) 0.30685(9) 1.0674(3) 0.0275(5) Uani d 1
C C12 0.3020(3) 0.30895(9) 0.7320(3) 0.0269(5) Uani d 1
C C13 0.3075(3) 0.34313(9) 0.9013(3) 0.0288(5) Uani d 1
C C14 0.1857(4) 0.39463(11) 0.9051(3) 0.0446(7) Uani d 1
H H14A 0.1467 0.4074 0.7893 0.053 Uiso calc 1
H H14B 0.0844 0.391 0.9826 0.053 Uiso calc 1
C C15 0.3422(5) 0.42786(12) 0.9847(4) 0.0629(9) Uani d 1
H H15A 0.3388 0.4313 1.1118 0.075 Uiso calc 1
H H15B 0.3588 0.4638 0.9299 0.075 Uiso calc 1
C C16 0.4729(4) 0.38341(11) 0.9212(3) 0.0437(7) Uani d 1
H H16A 0.5613 0.3719 1.0097 0.052 Uiso calc 1
H H16B 0.5294 0.3923 0.8109 0.052 Uiso calc 1
C C21 0.1888(4) 0.15938(11) 0.9101(3) 0.0403(6) Uani d 1
H H21 0.1467 0.1955 0.9207 0.048 Uiso calc 1
C C22 0.0664(4) 0.11689(12) 0.9181(3) 0.0440(7) Uani d 1
H H22 -0.0548 0.1246 0.9338 0.053 Uiso calc 1
C C23 0.1237(4) 0.06274(12) 0.9029(4) 0.0469(7) Uani d 1
C C24 0.3048(4) 0.05483(12) 0.8781(5) 0.0596(9) Uani d 1
H H24 0.35 0.0191 0.8663 0.072 Uiso calc 1
C C25 0.4190(4) 0.09962(12) 0.8707(4) 0.0535(8) Uani d 1
H H25 0.5406 0.093 0.8527 0.064 Uiso calc 1
C C26 -0.0063(5) 0.01499(14) 0.9168(4) 0.0657(10) Uani d 1
H H26A -0.1279 0.0291 0.9013 0.079 Uiso calc 1
H H26B 0.0152 -0.0108 0.8215 0.079 Uiso calc 1

loop_
_atom_site_aniso_label
_atom_site_aniso_U_11
_atom_site_aniso_U_22
_atom_site_aniso_U_33
_atom_site_aniso_U_12
_atom_site_aniso_U_13
_atom_site_aniso_U_23
Mn1 0.0270(2) 0.0301(2) 0.0201(2) -0.00067(14) 0.00202(14) 0.00066(14)
O1 0.0372(11) 0.0463(11) 0.0294(10) -0.0050(8) 0.0007(8) 0.0017(9)
O11 0.0431(11) 0.0388(10) 0.0232(9) 0.0110(8) 0.0089(8) 0.0047(7)
O12 0.0472(11) 0.0397(10) 0.0310(9) 0.0081(8) 0.0183(8) 0.0036(8)
O13 0.0450(11) 0.0422(11) 0.0219(8) 0.0107(8) -0.0043(7) -0.0054(7)
O14 0.0417(10) 0.0422(10) 0.0308(9) 0.0082(8) -0.0114(8) -0.0067(8)
N21 0.0326(12) 0.0349(12) 0.0344(12) -0.0048(9) 0.0026(9) -0.0005(9)
C11 0.0328(13) 0.0282(13) 0.0215(11) -0.0059(10) 0.0009(10) -0.0027(9)
C12 0.0314(13) 0.0286(13) 0.0208(11) -0.0061(10) 0.0025(10) 0.0018(9)
C13 0.0371(14) 0.0269(13) 0.0227(12) -0.0027(10) 0.0033(10) -0.0017(10)
C14 0.067(2) 0.0358(15) 0.0306(14) 0.0140(14) -0.0014(13) -0.0004(11)
C15 0.103(3) 0.0377(17) 0.0479(19) -0.0099(17) 0.0024(18) -0.0060(14)
C16 0.0573(18) 0.0441(16) 0.0300(14) -0.0205(14) 0.0047(13) 0.0004(12)
C21 0.0338(14) 0.0409(16) 0.0463(16) -0.0045(12) 0.0022(12) -0.0035(12)
C22 0.0344(15) 0.0556(18) 0.0422(16) -0.0112(13) 0.0041(12) -0.0015(13)
C23 0.0491(17) 0.0491(18) 0.0425(16) -0.0197(14) 0.0015(13) 0.0086(13)
C24 0.060(2) 0.0306(16) 0.088(3) -0.0046(14) 0.0037(18) 0.0042(15)
C25 0.0392(16) 0.0377(17) 0.084(2) -0.0003(13) 0.0101(16) 0.0048(15)
C26 0.074(2) 0.064(2) 0.059(2) -0.0362(18) -0.0118(18) 0.0165(16)

loop_
_atom_type_symbol
_atom_type_description
_atom_type_scat_dispersion_real
_atom_type_scat_dispersion_imag
_atom_type_scat_source
C C 0.0033 0.0016 'International Tables Vol C Tables 4.2.6.8 and 6.1.1.4'
H H 0.0000 0.0000 'International Tables Vol C Tables 4.2.6.8 and 6.1.1.4'
N N 0.0061 0.0033 'International Tables Vol C Tables 4.2.6.8 and 6.1.1.4'
O O 0.0106 0.0060 'International Tables Vol C Tables 4.2.6.8 and 6.1.1.4'
Mn Mn 0.3368 0.7283 'International Tables Vol C Tables 4.2.6.8 and 6.1.1.4'

loop_
_geom_angle_atom_site_label_1
_geom_angle_atom_site_label_2
_geom_angle_atom_site_label_3
_geom_angle_site_symmetry_1
_geom_angle_site_symmetry_3
_geom_angle
O13 Mn1 O14 . 4_666 170.14(7)
O13 Mn1 O11 . . 82.69(6)
O14 Mn1 O11 4_666 . 88.28(7)
O13 Mn1 O12 . 4_665 88.48(7)
O14 Mn1 O12 4_666 4_665 99.99(7)
O11 Mn1 O12 . 4_665 168.94(7)
O13 Mn1 O1 . . 94.01(7)
O14 Mn1 O1 4_666 . 91.12(7)
O11 Mn1 O1 . . 97.75(7)
O12 Mn1 O1 4_665 . 89.47(7)
O13 Mn1 N21 . . 91.54(7)
O14 Mn1 N21 4_666 . 84.46(7)
O11 Mn1 N21 . . 89.93(7)
O12 Mn1 N21 4_665 . 83.63(7)
O1 Mn1 N21 . . 171.03(7)
Mn1 O1 H1A . . 106.3(19)
Mn1 O1 H1B . . 100.(2)
H1A O1 H1B . . 114.(3)
C11 O11 Mn1 . . 131.98(14)
C11 O12 Mn1 . 4_566 133.16(16)
C12 O13 Mn1 . . 131.20(15)
C12 O14 Mn1 . 4_565 131.45(16)
C25 N21 C21 . . 116.3(2)
C25 N21 Mn1 . . 120.58(17)
C21 N21 Mn1 . . 123.01(17)
O12 C11 O11 . . 123.5(2)
O12 C11 C13 . . 117.4(2)
O11 C11 C13 . . 119.0(2)
O14 C12 O13 . . 123.4(2)
O14 C12 C13 . . 116.8(2)
O13 C12 C13 . . 119.7(2)
C12 C13 C14 . . 116.5(2)
C12 C13 C11 . . 112.53(18)
C14 C13 C11 . . 113.9(2)
C12 C13 C16 . . 114.90(19)
C14 C13 C16 . . 87.64(19)
C11 C13 C16 . . 108.9(2)
C15 C14 C13 . . 89.3(2)
C15 C14 H14A . . 113.8
C13 C14 H14A . . 113.8
C15 C14 H14B . . 113.8
C13 C14 H14B . . 113.8
H14A C14 H14B . . 111.0
C14 C15 C16 . . 89.5(2)
C14 C15 H15A . . 113.7
C16 C15 H15A . . 113.7
C14 C15 H15B . . 113.7
C16 C15 H15B . . 113.7
H15A C15 H15B . . 111.0
C15 C16 C13 . . 87.8(2)
C15 C16 H16A . . 114.0
C13 C16 H16A . . 114.0
C15 C16 H16B . . 114.0
C13 C16 H16B . . 114.0
H16A C16 H16B . . 111.2
N21 C21 C22 . . 123.9(3)
N21 C21 H21 . . 118.1
C22 C21 H21 . . 118.1
C21 C22 C23 . . 119.8(3)
C21 C22 H22 . . 120.1
C23 C22 H22 . . 120.1
C24 C23 C22 . . 116.6(2)
C24 C23 C26 . . 122.3(3)
C22 C23 C26 . . 121.1(3)
C25 C24 C23 . . 120.2(3)
C25 C24 H24 . . 119.9
C23 C24 H24 . . 119.9
N21 C25 C24 . . 123.3(3)
N21 C25 H25 . . 118.3
C24 C25 H25 . . 118.3
C26 C26 C23 3_557 . 114.2(3)
C26 C26 H26A 3_557 . 108.7
C23 C26 H26A . . 108.7
C26 C26 H26B 3_557 . 108.7
C23 C26 H26B . . 108.7
H26A C26 H26B . . 107.6

loop_
_geom_bond_atom_site_label_1
_geom_bond_atom_site_label_2
_geom_bond_site_symmetry_2
_geom_bond_distance
Mn1 O13 . 2.1369(18)
Mn1 O14 4_666 2.1571(17)
Mn1 O11 . 2.1583(16)
Mn1 O12 4_665 2.1650(17)
Mn1 O1 . 2.2175(19)
Mn1 N21 . 2.293(2)
O1 H1A . 0.830(2)
O1 H1B . 0.830(2)
O11 C11 . 1.260(3)
O12 C11 . 1.247(3)
O12 Mn1 4_566 2.1650(17)
O13 C12 . 1.261(3)
O14 C12 . 1.252(3)
O14 Mn1 4_565 2.1570(17)
N21 C25 . 1.331(3)
N21 C21 . 1.331(3)
C11 C13 . 1.538(3)
C12 C13 . 1.526(3)
C13 C14 . 1.537(3)
C13 C16 . 1.570(3)
C14 C15 . 1.525(4)
C14 H14A . 0.97
C14 H14B . 0.97
C15 C16 . 1.531(4)
C15 H15A . 0.97
C15 H15B . 0.97
C16 H16A . 0.97
C16 H16B . 0.97
C21 C22 . 1.372(4)
C21 H21 . 0.93
C22 C23 . 1.378(4)
C22 H22 . 0.93
C23 C24 . 1.376(4)
C23 C26 . 1.507(4)
C24 C25 . 1.375(4)
C24 H24 . 0.93
C25 H25 . 0.93
C26 C26 3_557 1.457(6)
C26 H26A . 0.97
C26 H26B . 0.97

loop_
_geom_torsion_atom_site_label_1
_geom_torsion_atom_site_label_2
_geom_torsion_atom_site_label_3
_geom_torsion_atom_site_label_4
_geom_torsion_site_symmetry_1
_geom_torsion_site_symmetry_4
_geom_torsion
Mn1 O12 C11 O11 4_566 . -20.6(4)
Mn1 O12 C11 C13 4_566 . 161.91(16)
Mn1 O11 C11 O12 . . 166.53(16)
Mn1 O11 C11 C13 . . -16.1(3)
Mn1 O14 C12 O13 4_565 . 22.8(4)
Mn1 O14 C12 C13 4_565 . -159.34(15)
Mn1 O13 C12 O14 . . -159.83(17)
Mn1 O13 C12 C13 . . 22.4(3)
O14 C12 C13 C14 . . -6.7(3)
O13 C12 C13 C14 . . 171.3(2)
O14 C12 C13 C11 . . 127.5(2)
O13 C12 C13 C11 . . -54.5(3)
O14 C12 C13 C16 . . -107.1(3)
O13 C12 C13 C16 . . 70.9(3)
O12 C11 C13 C12 . . -131.6(2)
O11 C11 C13 C12 . . 50.8(3)
O12 C11 C13 C14 . . 3.8(3)
O11 C11 C13 C14 . . -173.7(2)
O12 C11 C13 C16 . . 99.8(2)
O11 C11 C13 C16 . . -77.8(3)
C12 C13 C14 C15 . . -134.6(2)
C11 C13 C14 C15 . . 91.8(2)
C16 C13 C14 C15 . . -17.9(2)
C13 C14 C15 C16 . . 18.3(2)
C14 C15 C16 C13 . . -17.9(2)
C12 C13 C16 C15 . . 136.1(2)
C14 C13 C16 C15 . . 17.8(2)
C11 C13 C16 C15 . . -96.7(2)
C25 N21 C21 C22 . . 1.0(4)
Mn1 N21 C21 C22 . . -174.6(2)
N21 C21 C22 C23 . . 0.0(4)
C21 C22 C23 C24 . . -0.7(4)
C21 C22 C23 C26 . . 178.1(3)
C22 C23 C24 C25 . . 0.4(5)
C26 C23 C24 C25 . . -178.4(3)
C21 N21 C25 C24 . . -1.3(4)
Mn1 N21 C25 C24 . . 174.4(3)
C23 C24 C25 N21 . . 0.6(5)
C24 C23 C26 C26 . 3_557 74.0(5)
C22 C23 C26 C26 . 3_557 -104.7(5)

_cod_database_fobs_code 2240957
